data_4033628
loop_
_publ_author_name
'Dhondge, Attrimuni P.'
'Huang, Yi-Xiang'
'Lin, Ta'
'Hsu, Yu-Hung'
'Tseng, Shin-Lun'
'Chang, Yu-Chang'
'Chen, Henry J. H.'
'Kuo, Ming-Yu'

_publ_section_title
;
 Benzodipyrrole-2,6-dione-3,7-diylidenedimalononitrile Derivatives for
 Air-Stable <i>n</i>-Type Organic Field-Effect Transistors: Critical Role
 of <i>N</i>-Alkyl Substituent on Device Performance.
;
_journal_issue 21
_journal_name_full 'The Journal of organic chemistry'
_journal_page_first 14061
_journal_page_last 14068
_journal_paper_doi 10.1021/acs.joc.9b02207
_journal_volume 84
_journal_year 2019
_chemical_absolute_configuration rm
_chemical_formula_sum 'C24 H20 N6 O2'
_chemical_formula_weight 424.46
_space_group_crystal_system monoclinic
_space_group_IT_number 4
_space_group_name_Hall 'P 2yb'
_space_group_name_H-M_alt 'P 1 21 1'
_symmetry_space_group_name_Hall 'P 2yb'
_symmetry_space_group_name_H-M 'P 1 21 1'
_atom_sites_solution_hydrogens geom
_audit_creation_method SHELXL-2014/6
_cell_angle_alpha 90
_cell_angle_beta 96.536(3)
_cell_angle_gamma 90
_cell_formula_units_Z 2
_cell_length_a 9.3720(9)
_cell_length_b 10.1969(10)
_cell_length_c 11.3176(11)
_cell_measurement_reflns_used 6759
_cell_measurement_temperature 100(2)
_cell_measurement_theta_max 26.4134
_cell_measurement_theta_min 2.6966
_cell_volume 1074.54(18)
_computing_cell_refinement 'SAINT V8.34A (Bruker AXS Inc., 2013)'
_computing_data_collection 'Bruker APEX2'
_computing_data_reduction 'SAINT V8.34A (Bruker AXS Inc., 2013)'
_computing_molecular_graphics 'Bruker SHELXTL'
_computing_publication_material 'Bruker SHELXTL'
_computing_structure_refinement 'SHELXL-2014/6 (Sheldrick, 2014)'
_diffrn_ambient_temperature 100(2)
_diffrn_detector_area_resol_mean 8.3333
_diffrn_measured_fraction_theta_full 0.961
_diffrn_measured_fraction_theta_max 0.963
_diffrn_measurement_device_type 'Bruker APEX-II CCD'
_diffrn_measurement_method '\f and \w scans'
_diffrn_radiation_type MoK\a
_diffrn_radiation_wavelength 0.71073
_diffrn_reflns_av_R_equivalents 0.0344
_diffrn_reflns_av_unetI/netI 0.0379
_diffrn_reflns_Laue_measured_fraction_full 0.961
_diffrn_reflns_Laue_measured_fraction_max 0.963
_diffrn_reflns_limit_h_max 11
_diffrn_reflns_limit_h_min -11
_diffrn_reflns_limit_k_max 12
_diffrn_reflns_limit_k_min -12
_diffrn_reflns_limit_l_max 14
_diffrn_reflns_limit_l_min -14
_diffrn_reflns_number 12598
_diffrn_reflns_point_group_measured_fraction_full 0.916
_diffrn_reflns_point_group_measured_fraction_max 0.915
_diffrn_reflns_theta_full 25.242
_diffrn_reflns_theta_max 26.436
_diffrn_reflns_theta_min 2.187
_exptl_absorpt_coefficient_mu 0.088
_exptl_absorpt_correction_T_max 0.9485
_exptl_absorpt_correction_T_min 0.7953
_exptl_absorpt_correction_type multi-scan
_exptl_absorpt_process_details 'SADABS V2014/4 (Bruker AXS Inc.)'
_exptl_crystal_colour Red
_exptl_crystal_density_diffrn 1.312
_exptl_crystal_density_meas ?
_exptl_crystal_density_method 'not measured'
_exptl_crystal_description Lamellar
_exptl_crystal_F_000 444
_exptl_crystal_size_max 0.20
_exptl_crystal_size_mid 0.08
_exptl_crystal_size_min 0.01
_refine_diff_density_max 0.290
_refine_diff_density_min -0.221
_refine_diff_density_rms 0.047
_refine_ls_abs_structure_details
;
 Flack x determined using 1471 quotients [(I+)-(I-)]/[(I+)+(I-)]
 (Parsons, Flack and Wagner, Acta Cryst. B69 (2013) 249-259).
;
_refine_ls_abs_structure_Flack -0.9(7)
_refine_ls_extinction_method none
_refine_ls_goodness_of_fit_ref 1.055
_refine_ls_hydrogen_treatment constr
_refine_ls_matrix_type full
_refine_ls_number_parameters 291
_refine_ls_number_reflns 4040
_refine_ls_number_restraints 1
_refine_ls_restrained_S_all 1.055
_refine_ls_R_factor_all 0.0493
_refine_ls_R_factor_gt 0.0402
_refine_ls_shift/su_max 0.000
_refine_ls_shift/su_mean 0.000
_refine_ls_structure_factor_coef Fsqd
_refine_ls_weighting_details 'w=1/[\s^2^(Fo^2^)+(0.0517P)^2^+0.2577P] where P=(Fo^2^+2Fc^2^)/3'
_refine_ls_weighting_scheme calc
_refine_ls_wR_factor_gt 0.0965
_refine_ls_wR_factor_ref 0.1031
_reflns_Friedel_coverage 0.793
_reflns_Friedel_fraction_full 0.864
_reflns_Friedel_fraction_max 0.860
_reflns_number_gt 3531
_reflns_number_total 4040
_reflns_threshold_expression 'I > 2\s(I)'
_cod_data_source_file jo9b02207_si_002.cif
_cod_data_source_block 180602LT_0m
_cod_depositor_comments
;
The following automatic conversions were performed:

'_chemical_absolute_configuration' value 'RM' changed to 'rm'
according to
/home/data/users/saulius/crontab/automatic-downloads/rss-feeds/ACS/lib/dictionaries/cif_core.dic
dictionary named 'cif_core.dic' version 2.4.2 from 2011-04-26.

'_exptl_crystal_density_meas' value 'not measured' was changed to '?'
- the value is perceived as not measured.

Automatic conversion script
Id: cif_fix_values 4973 2017-02-22 13:04:09Z antanas 

 Adding full bibliography for 4033628--4033629.cif.
;
_cod_database_code 4033628
_shelx_space_group_comment
;
The symmetry employed for this shelxl refinement is uniquely defined
by the following loop, which should always be used as a source of
symmetry information in preference to the above space-group names.
They are only intended as comments.
;
_shelxl_version_number 2014/6

loop_
_space_group_symop_operation_xyz
'x, y, z'
'-x, y+1/2, -z'

loop_
_atom_site_label
_atom_site_type_symbol
_atom_site_fract_x
_atom_site_fract_y
_atom_site_fract_z
_atom_site_U_iso_or_equiv
_atom_site_adp_type
_atom_site_occupancy
_atom_site_site_symmetry_order
_atom_site_calc_flag
_atom_site_refinement_flags_posn
_atom_site_refinement_flags_adp
O1 O -0.1956(3) 0.77325(19) 0.57540(18) 0.0237(5) Uani 1 1 d . .
O2 O 0.6353(3) 0.41842(19) 0.34570(17) 0.0242(5) Uani 1 1 d . .
N1 N 0.0429(3) 0.7104(2) 0.6110(2) 0.0180(6) Uani 1 1 d . .
N2 N 0.3983(3) 0.4833(2) 0.31034(19) 0.0177(5) Uani 1 1 d . .
N3 N -0.4258(3) 0.7775(3) 0.3348(2) 0.0306(7) Uani 1 1 d . .
N4 N -0.1440(4) 0.5700(3) 0.1265(2) 0.0338(7) Uani 1 1 d . .
N5 N 0.8703(3) 0.4241(2) 0.5844(2) 0.0252(6) Uani 1 1 d . .
N6 N 0.5763(4) 0.5995(3) 0.8013(2) 0.0348(7) Uani 1 1 d . .
C1 C 0.0584(5) 0.4218(4) 0.9120(3) 0.0427(11) Uani 1 1 d . .
H5 H -0.0367 0.3901 0.8793 0.064 Uiso 1 1 calc R U
H1 H 0.0520 0.4624 0.9897 0.064 Uiso 1 1 calc R U
H6 H 0.1257 0.3480 0.9212 0.064 Uiso 1 1 calc R U
C2 C 0.1116(4) 0.5233(3) 0.8274(2) 0.0269(7) Uani 1 1 d . .
H7 H 0.2130 0.5451 0.8544 0.032 Uiso 1 1 calc R U
H8 H 0.1076 0.4849 0.7467 0.032 Uiso 1 1 calc R U
C3 C 0.0226(4) 0.6479(3) 0.8217(2) 0.0239(7) Uani 1 1 d . .
H10 H 0.0292 0.6868 0.9023 0.029 Uiso 1 1 calc R U
H9 H -0.0792 0.6248 0.7980 0.029 Uiso 1 1 calc R U
C4 C 0.0678(4) 0.7512(3) 0.7354(2) 0.0221(7) Uani 1 1 d . .
H11 H 0.0137 0.8331 0.7456 0.027 Uiso 1 1 calc R U
H12 H 0.1712 0.7707 0.7557 0.027 Uiso 1 1 calc R U
C5 C 0.1430(3) 0.6509(2) 0.5446(2) 0.0170(6) Uani 1 1 d . .
C6 C 0.2833(4) 0.6202(3) 0.5809(2) 0.0187(6) Uani 1 1 d . .
H13 H 0.3255 0.6364 0.6599 0.022 Uiso 1 1 calc R U
C7 C 0.3619(4) 0.5635(3) 0.4957(2) 0.0166(6) Uani 1 1 d . .
C8 C 0.2980(3) 0.5417(2) 0.3780(2) 0.0174(6) Uani 1 1 d . .
C9 C 0.3733(4) 0.4469(3) 0.1845(2) 0.0211(7) Uani 1 1 d . .
H14 H 0.2705 0.4255 0.1640 0.025 Uiso 1 1 calc R U
H15 H 0.4297 0.3672 0.1712 0.025 Uiso 1 1 calc R U
C10 C 0.4148(4) 0.5554(3) 0.1024(2) 0.0239(7) Uani 1 1 d . .
H16 H 0.5166 0.5791 0.1260 0.029 Uiso 1 1 calc R U
H17 H 0.4076 0.5207 0.0203 0.029 Uiso 1 1 calc R U
C11 C 0.3243(4) 0.6794(3) 0.1023(3) 0.0249(7) Uani 1 1 d . .
H19 H 0.2229 0.6577 0.0753 0.030 Uiso 1 1 calc R U
H18 H 0.3290 0.7140 0.1844 0.030 Uiso 1 1 calc R U
C12 C 0.3755(5) 0.7846(3) 0.0214(3) 0.0361(9) Uani 1 1 d . .
H3 H 0.3775 0.7487 -0.0587 0.054 Uiso 1 1 calc R U
H20 H 0.4722 0.8132 0.0529 0.054 Uiso 1 1 calc R U
H2 H 0.3098 0.8596 0.0180 0.054 Uiso 1 1 calc R U
C13 C -0.0864(4) 0.7284(2) 0.5435(3) 0.0193(6) Uani 1 1 d . .
C14 C -0.0658(4) 0.6754(3) 0.4208(3) 0.0178(6) Uani 1 1 d . .
C15 C -0.1737(3) 0.6772(3) 0.3298(3) 0.0187(6) Uani 1 1 d . .
C16 C -0.3120(4) 0.7348(3) 0.3379(2) 0.0222(7) Uani 1 1 d . .
C17 C -0.1564(4) 0.6176(3) 0.2167(3) 0.0220(7) Uani 1 1 d . .
C18 C 0.0786(4) 0.6275(3) 0.4273(2) 0.0176(6) Uani 1 1 d . .
C19 C 0.1577(4) 0.5730(3) 0.3412(2) 0.0182(6) Uani 1 1 d . .
H4 H 0.1162 0.5585 0.2617 0.022 Uiso 1 1 calc R U
C20 C 0.5074(4) 0.5162(3) 0.5010(3) 0.0185(6) Uani 1 1 d . .
C21 C 0.5266(4) 0.4648(3) 0.3777(2) 0.0192(6) Uani 1 1 d . .
C22 C 0.6138(4) 0.5127(3) 0.5927(3) 0.0192(7) Uani 1 1 d . .
C23 C 0.7533(4) 0.4606(3) 0.5835(2) 0.0207(7) Uani 1 1 d . .
C24 C 0.5930(4) 0.5610(3) 0.7087(3) 0.0233(7) Uani 1 1 d . .

loop_
_atom_site_aniso_label
_atom_site_aniso_U_11
_atom_site_aniso_U_22
_atom_site_aniso_U_33
_atom_site_aniso_U_23
_atom_site_aniso_U_13
_atom_site_aniso_U_12
O1 0.0207(14) 0.0229(10) 0.0284(11) -0.0036(9) 0.0065(9) 0.0038(9)
O2 0.0190(14) 0.0276(11) 0.0266(11) -0.0007(8) 0.0052(9) 0.0057(9)
N1 0.0145(16) 0.0208(12) 0.0192(12) -0.0005(9) 0.0037(10) 0.0007(10)
N2 0.0154(16) 0.0214(11) 0.0164(11) -0.0007(9) 0.0016(10) 0.0017(10)
N3 0.025(2) 0.0295(14) 0.0359(15) -0.0061(11) -0.0022(12) 0.0067(13)
N4 0.033(2) 0.0415(16) 0.0266(14) -0.0055(12) 0.0019(12) 0.0045(14)
N5 0.0216(18) 0.0223(12) 0.0306(13) -0.0030(10) -0.0013(12) 0.0021(11)
N6 0.034(2) 0.0443(16) 0.0254(14) -0.0049(12) 0.0001(12) 0.0058(13)
C1 0.065(3) 0.0330(17) 0.0325(18) 0.0048(14) 0.0148(19) 0.0017(18)
C2 0.029(2) 0.0310(16) 0.0204(14) -0.0008(12) 0.0024(13) 0.0012(14)
C3 0.0213(19) 0.0329(16) 0.0175(13) -0.0031(11) 0.0024(12) 0.0010(14)
C4 0.023(2) 0.0218(15) 0.0223(15) -0.0045(11) 0.0036(13) 0.0009(13)
C5 0.0155(18) 0.0168(13) 0.0196(13) -0.0005(10) 0.0055(12) -0.0006(12)
C6 0.0181(19) 0.0184(13) 0.0196(13) 0.0013(10) 0.0024(12) 0.0002(12)
C7 0.0158(19) 0.0149(12) 0.0192(13) 0.0012(10) 0.0021(12) -0.0016(12)
C8 0.0176(18) 0.0158(13) 0.0195(13) 0.0010(10) 0.0049(12) -0.0008(11)
C9 0.0220(19) 0.0234(14) 0.0177(13) -0.0037(11) 0.0009(12) 0.0046(13)
C10 0.024(2) 0.0315(15) 0.0160(13) -0.0014(11) 0.0029(12) 0.0027(14)
C11 0.027(2) 0.0261(14) 0.0219(14) 0.0015(11) 0.0032(13) 0.0011(13)
C12 0.045(3) 0.0336(17) 0.0305(17) 0.0060(13) 0.0061(16) -0.0020(16)
C13 0.0206(19) 0.0141(13) 0.0236(14) 0.0017(11) 0.0042(13) -0.0022(13)
C14 0.0183(18) 0.0133(12) 0.0223(15) 0.0030(10) 0.0050(13) -0.0018(12)
C15 0.0157(18) 0.0160(12) 0.0246(14) 0.0013(10) 0.0028(13) 0.0001(11)
C16 0.024(2) 0.0192(14) 0.0224(14) -0.0013(11) -0.0015(13) 0.0002(14)
C17 0.0166(19) 0.0240(14) 0.0246(14) 0.0021(11) -0.0006(13) -0.0009(13)
C18 0.0173(18) 0.0148(12) 0.0208(13) 0.0014(10) 0.0031(12) -0.0021(12)
C19 0.0207(19) 0.0186(13) 0.0150(12) -0.0005(10) 0.0009(11) -0.0012(12)
C20 0.0176(19) 0.0172(13) 0.0212(14) 0.0038(10) 0.0046(12) -0.0011(12)
C21 0.0180(19) 0.0168(13) 0.0234(14) 0.0020(11) 0.0053(12) 0.0015(12)
C22 0.0182(19) 0.0174(13) 0.0220(14) 0.0034(11) 0.0022(13) 0.0017(12)
C23 0.022(2) 0.0177(13) 0.0218(14) 0.0020(11) -0.0009(12) 0.0003(13)
C24 0.0173(19) 0.0264(14) 0.0253(15) 0.0016(12) -0.0012(13) 0.0027(13)

loop_
_atom_type_symbol
_atom_type_description
_atom_type_scat_dispersion_real
_atom_type_scat_dispersion_imag
_atom_type_scat_source
C C 0.0033 0.0016 'International Tables Vol C Tables 4.2.6.8 and 6.1.1.4'
H H 0.0000 0.0000 'International Tables Vol C Tables 4.2.6.8 and 6.1.1.4'
N N 0.0061 0.0033 'International Tables Vol C Tables 4.2.6.8 and 6.1.1.4'
O O 0.0106 0.0060 'International Tables Vol C Tables 4.2.6.8 and 6.1.1.4'

loop_
_geom_angle_atom_site_label_1
_geom_angle_atom_site_label_2
_geom_angle_atom_site_label_3
_geom_angle
C13 N1 C5 111.2(2)
C13 N1 C4 122.2(3)
C5 N1 C4 126.6(3)
C21 N2 C8 110.8(2)
C21 N2 C9 122.8(3)
C8 N2 C9 126.4(3)
C2 C1 H5 109.5
C2 C1 H1 109.5
H5 C1 H1 109.5
C2 C1 H6 109.5
H5 C1 H6 109.5
H1 C1 H6 109.5
C3 C2 C1 112.1(3)
C3 C2 H7 109.2
C1 C2 H7 109.2
C3 C2 H8 109.2
C1 C2 H8 109.2
H7 C2 H8 107.9
C2 C3 C4 114.4(3)
C2 C3 H10 108.7
C4 C3 H10 108.7
C2 C3 H9 108.7
C4 C3 H9 108.7
H10 C3 H9 107.6
N1 C4 C3 113.2(2)
N1 C4 H11 108.9
C3 C4 H11 108.9
N1 C4 H12 108.9
C3 C4 H12 108.9
H11 C4 H12 107.8
C6 C5 N1 128.0(3)
C6 C5 C18 122.4(3)
N1 C5 C18 109.6(3)
C5 C6 C7 116.7(3)
C5 C6 H13 121.6
C7 C6 H13 121.6
C6 C7 C8 120.9(3)
C6 C7 C20 132.7(3)
C8 C7 C20 106.5(2)
C19 C8 N2 127.5(3)
C19 C8 C7 122.6(3)
N2 C8 C7 109.9(3)
N2 C9 C10 112.6(2)
N2 C9 H14 109.1
C10 C9 H14 109.1
N2 C9 H15 109.1
C10 C9 H15 109.1
H14 C9 H15 107.8
C11 C10 C9 115.0(3)
C11 C10 H16 108.5
C9 C10 H16 108.5
C11 C10 H17 108.5
C9 C10 H17 108.5
H16 C10 H17 107.5
C12 C11 C10 111.8(3)
C12 C11 H19 109.2
C10 C11 H19 109.2
C12 C11 H18 109.2
C10 C11 H18 109.2
H19 C11 H18 107.9
C11 C12 H3 109.5
C11 C12 H20 109.5
H3 C12 H20 109.5
C11 C12 H2 109.5
H3 C12 H2 109.5
H20 C12 H2 109.5
O1 C13 N1 127.4(3)
O1 C13 C14 127.2(3)
N1 C13 C14 105.4(3)
C15 C14 C18 131.4(3)
C15 C14 C13 121.7(3)
C18 C14 C13 106.9(3)
C14 C15 C16 123.8(3)
C14 C15 C17 121.2(3)
C16 C15 C17 115.0(3)
N3 C16 C15 174.3(3)
N4 C17 C15 179.3(4)
C19 C18 C5 121.1(3)
C19 C18 C14 132.0(3)
C5 C18 C14 106.9(2)
C8 C19 C18 116.4(2)
C8 C19 H4 121.8
C18 C19 H4 121.8
C22 C20 C7 130.6(3)
C22 C20 C21 122.7(3)
C7 C20 C21 106.7(3)
O2 C21 N2 127.1(3)
O2 C21 C20 126.7(3)
N2 C21 C20 106.1(3)
C20 C22 C23 123.7(3)
C20 C22 C24 121.7(3)
C23 C22 C24 114.5(3)
N5 C23 C22 174.3(3)
N6 C24 C22 179.9(5)

loop_
_geom_bond_atom_site_label_1
_geom_bond_atom_site_label_2
_geom_bond_distance
O1 C13 1.213(4)
O2 C21 1.216(4)
N1 C13 1.370(4)
N1 C5 1.404(4)
N1 C4 1.462(4)
N2 C21 1.362(4)
N2 C8 1.410(4)
N2 C9 1.465(3)
N3 C16 1.149(4)
N4 C17 1.148(4)
N5 C23 1.157(4)
N6 C24 1.146(4)
C1 C2 1.531(4)
C1 H5 0.9800
C1 H1 0.9800
C1 H6 0.9800
C2 C3 1.517(4)
C2 H7 0.9900
C2 H8 0.9900
C3 C4 1.528(4)
C3 H10 0.9900
C3 H9 0.9900
C4 H11 0.9900
C4 H12 0.9900
C5 C6 1.369(5)
C5 C18 1.414(4)
C6 C7 1.403(4)
C6 H13 0.9500
C7 C8 1.415(4)
C7 C20 1.441(5)
C8 C19 1.371(4)
C9 C10 1.523(4)
C9 H14 0.9900
C9 H15 0.9900
C10 C11 1.522(4)
C10 H16 0.9900
C10 H17 0.9900
C11 C12 1.522(4)
C11 H19 0.9900
C11 H18 0.9900
C12 H3 0.9800
C12 H20 0.9800
C12 H2 0.9800
C13 C14 1.523(4)
C14 C15 1.359(4)
C14 C18 1.433(5)
C15 C16 1.436(5)
C15 C17 1.442(4)
C18 C19 1.405(4)
C19 H4 0.9500
C20 C22 1.355(5)
C20 C21 1.520(4)
C22 C23 1.426(4)
C22 C24 1.437(4)
